data_1573952
loop_
_publ_author_name
'Micha\/l Rams'
'Aleksej Jochim'
'Michael B\"ohme'
'Thomas Lohmiller'
'Magdalena Ceglarska'
'Marek M. Rams'
'Alexander Schnegg'
'Winfried Plass'
'Christian N\"ather'

_publ_contact_author 'Christian N\"ather'
_publ_contact_author_email cnaether@ac.uni-kiel.de
_publ_section_title
;
 Single-Chain Magnet Based on Cobalt(II) Thiocyanate as XXZ Spin Chain
;
_journal_coden_ASTM CEUJED
_journal_issue 13
_journal_name_full 'Chemistry - A European Journal'
_journal_page_first 2837
_journal_page_last 2851
_journal_paper_doi 10.1002/chem.201903924
_journal_volume 26
_journal_year 2020
_chemical_formula_sum 'C14 H14 Co N4 O2 S2'
_chemical_formula_weight 393.34
_space_group_crystal_system triclinic
_space_group_IT_number 2
_space_group_name_Hall '-P 1'
_space_group_name_H-M_alt 'P -1'
_atom_sites_solution_hydrogens geom
_audit_creation_method SHELXL-2014/7
_cell_angle_alpha 66.200(5)
_cell_angle_beta 67.928(5)
_cell_angle_gamma 82.794(5)
_cell_formula_units_Z 2
_cell_length_a 8.9702(5)
_cell_length_b 10.4183(7)
_cell_length_c 10.8645(7)
_cell_measurement_reflns_used 13839
_cell_measurement_temperature 170(2)
_cell_measurement_theta_max 28.005
_cell_measurement_theta_min 2.138
_cell_volume 860.49(10)
_computing_cell_refinement 'X-AREA (STOE, 2008)'
_computing_data_collection 'X-AREA (STOE, 2008)'
_computing_data_reduction 'X-AREA (STOE, 2008)'
_computing_structure_refinement 'SHELXL-2014/7 (Sheldrick, 2015)'
_computing_structure_solution 'SHELXS-97 (Sheldrick, 2008)'
_diffrn_ambient_temperature 170(2)
_diffrn_measured_fraction_theta_full 0.999
_diffrn_measured_fraction_theta_max 0.999
_diffrn_measurement_device_type 'STOE IPDS-2'
_diffrn_measurement_method 'Omega scans'
_diffrn_radiation_type MoK\a
_diffrn_radiation_wavelength 0.71073
_diffrn_reflns_av_R_equivalents 0.0430
_diffrn_reflns_av_unetI/netI 0.0325
_diffrn_reflns_Laue_measured_fraction_full 0.999
_diffrn_reflns_Laue_measured_fraction_max 0.999
_diffrn_reflns_limit_h_max 11
_diffrn_reflns_limit_h_min -11
_diffrn_reflns_limit_k_max 13
_diffrn_reflns_limit_k_min -13
_diffrn_reflns_limit_l_max 14
_diffrn_reflns_limit_l_min -14
_diffrn_reflns_number 13839
_diffrn_reflns_point_group_measured_fraction_full 0.999
_diffrn_reflns_point_group_measured_fraction_max 0.999
_diffrn_reflns_theta_full 25.242
_diffrn_reflns_theta_max 28.005
_diffrn_reflns_theta_min 2.138
_exptl_absorpt_coefficient_mu 1.252
_exptl_absorpt_correction_T_max 0.7067
_exptl_absorpt_correction_T_min 0.4904
_exptl_absorpt_correction_type numerical
_exptl_absorpt_process_details 'X-Red and X-Shape (STOE, 2008)'
_exptl_crystal_colour red
_exptl_crystal_density_diffrn 1.518
_exptl_crystal_description block
_exptl_crystal_F_000 402
_exptl_crystal_size_max 0.4543
_exptl_crystal_size_mid 0.2468
_exptl_crystal_size_min 0.1772
_refine_diff_density_max 0.623
_refine_diff_density_min -0.811
_refine_diff_density_rms 0.084
_refine_ls_extinction_coef 0.033(4)
_refine_ls_extinction_expression Fc^*^=kFc[1+0.001xFc^2^\l^3^/sin(2\q)]^-1/4^
_refine_ls_extinction_method 'SHELXL-2014/7 (Sheldrick 2014'
_refine_ls_goodness_of_fit_ref 1.015
_refine_ls_hydrogen_treatment constr
_refine_ls_matrix_type full
_refine_ls_number_parameters 214
_refine_ls_number_reflns 4147
_refine_ls_number_restraints 0
_refine_ls_restrained_S_all 1.015
_refine_ls_R_factor_all 0.0509
_refine_ls_R_factor_gt 0.0435
_refine_ls_shift/su_max 0.000
_refine_ls_shift/su_mean 0.000
_refine_ls_structure_factor_coef Fsqd
_refine_ls_weighting_details 'w=1/[\s^2^(Fo^2^)+(0.0859P)^2^] where P=(Fo^2^+2Fc^2^)/3'
_refine_ls_weighting_scheme calc
_refine_ls_wR_factor_gt 0.1184
_refine_ls_wR_factor_ref 0.1221
_reflns_Friedel_coverage 0.000
_reflns_Friedel_fraction_full .
_reflns_Friedel_fraction_max .
_reflns_number_gt 3393
_reflns_number_total 4147
_reflns_threshold_expression 'I > 2\s(I)'
_cod_data_source_file CoNCS24-Methoxypyridin2n_aj653f.cif
_cod_data_source_block aj653f
_cod_database_code 1573952
_shelx_shelxl_version_number 2014/7
_shelx_space_group_comment
;
The symmetry employed for this shelxl refinement is uniquely defined
by the following loop, which should always be used as a source of
symmetry information in preference to the above space-group names.
They are only intended as comments.
;

loop_
_space_group_symop_operation_xyz
'x, y, z'
'-x, -y, -z'

loop_
_atom_site_label
_atom_site_type_symbol
_atom_site_fract_x
_atom_site_fract_y
_atom_site_fract_z
_atom_site_U_iso_or_equiv
_atom_site_adp_type
_atom_site_occupancy
_atom_site_site_symmetry_order
_atom_site_calc_flag
_atom_site_refinement_flags_posn
_atom_site_refinement_flags_adp
_atom_site_refinement_flags_occupancy
_atom_site_disorder_assembly
_atom_site_disorder_group
Co1 Co 0.0000 0.5000 0.5000 0.03120(13) Uani 1 2 d S . P . .
Co2 Co 0.5000 0.5000 0.0000 0.02977(13) Uani 1 2 d S . P . .
N1 N 0.3940(2) 0.60752(18) 0.13066(19) 0.0342(4) Uani 1 1 d . . . . .
C1 C 0.3338(2) 0.6339(2) 0.2316(2) 0.0328(4) Uani 1 1 d . . . . .
S1 S 0.24760(7) 0.66962(6) 0.37593(6) 0.04150(16) Uani 1 1 d . . . . .
N2 N 0.0884(2) 0.39058(19) 0.36509(19) 0.0352(4) Uani 1 1 d . . . . .
C2 C 0.1641(2) 0.3548(2) 0.2720(2) 0.0318(4) Uani 1 1 d . . . . .
S2 S 0.27576(6) 0.30575(5) 0.14029(5) 0.03417(15) Uani 1 1 d . . . . .
N11 N 0.1118(2) 0.35844(18) 0.64415(19) 0.0364(4) Uani 1 1 d . . . . .
C11 C 0.1166(3) 0.2214(2) 0.6731(2) 0.0433(5) Uani 1 1 d . . . . .
H11 H 0.0654 0.1866 0.6299 0.052 Uiso 1 1 calc R U . . .
C12 C 0.1918(3) 0.1260(2) 0.7623(3) 0.0479(6) Uani 1 1 d . . . . .
H12 H 0.1922 0.0291 0.7794 0.058 Uiso 1 1 calc R U . . .
C13 C 0.2661(3) 0.1762(2) 0.8258(3) 0.0456(5) Uani 1 1 d . . . . .
C14 C 0.2617(3) 0.3185(2) 0.7978(2) 0.0443(5) Uani 1 1 d . . . . .
H14 H 0.3113 0.3559 0.8400 0.053 Uiso 1 1 calc R U . . .
C15 C 0.1841(3) 0.4044(2) 0.7077(2) 0.0398(5) Uani 1 1 d . . . . .
H15 H 0.1814 0.5017 0.6894 0.048 Uiso 1 1 calc R U . . .
O11 O 0.3441(3) 0.09704(19) 0.9146(2) 0.0620(5) Uani 1 1 d . . . . .
C16 C 0.3463(5) -0.0514(3) 0.9493(4) 0.0766(10) Uani 1 1 d . . . . .
H16A H 0.2358 -0.0902 0.9978 0.115 Uiso 1 1 calc R U . . .
H16B H 0.4074 -0.0964 1.0132 0.115 Uiso 1 1 calc R U . . .
H16C H 0.3973 -0.0688 0.8606 0.115 Uiso 1 1 calc R U . . .
N21 N 0.3719(2) 0.62004(18) -0.14210(18) 0.0342(4) Uani 1 1 d . . . . .
C21 C 0.2175(2) 0.6528(2) -0.0889(2) 0.0369(4) Uani 1 1 d . . . . .
H21 H 0.1605 0.6098 0.0119 0.044 Uiso 1 1 calc R U . . .
C22 C 0.1376(3) 0.7463(2) -0.1741(2) 0.0412(5) Uani 1 1 d . . . . .
H22 H 0.0283 0.7663 -0.1323 0.049 Uiso 1 1 calc R U . . .
C23 C 0.2194(3) 0.8101(2) -0.3211(2) 0.0396(5) Uani 1 1 d . . . . .
C24 C 0.3769(3) 0.7738(2) -0.3788(2) 0.0401(5) Uani 1 1 d . . . . .
H24 H 0.4352 0.8129 -0.4797 0.048 Uiso 1 1 calc R U . . .
C25 C 0.4468(3) 0.6784(2) -0.2849(2) 0.0373(4) Uani 1 1 d . . . . .
H25 H 0.5544 0.6532 -0.3246 0.045 Uiso 1 1 calc R U . . .
O21 O 0.1381(2) 0.90596(18) -0.39749(19) 0.0503(4) Uani 1 1 d . . . . .
C26 C 0.2241(3) 0.9882(2) -0.5459(3) 0.0518(6) Uani 1 1 d . . . . .
H26A H 0.3136 1.0399 -0.5539 0.078 Uiso 1 1 calc R U . . .
H26B H 0.1514 1.0547 -0.5869 0.078 Uiso 1 1 calc R U . . .
H26C H 0.2663 0.9263 -0.5986 0.078 Uiso 1 1 calc R U . . .

loop_
_atom_site_aniso_label
_atom_site_aniso_U_11
_atom_site_aniso_U_22
_atom_site_aniso_U_33
_atom_site_aniso_U_23
_atom_site_aniso_U_13
_atom_site_aniso_U_12
Co1 0.0344(2) 0.0336(2) 0.0270(2) -0.01309(16) -0.01213(16) 0.00441(15)
Co2 0.0312(2) 0.0333(2) 0.0249(2) -0.01110(15) -0.01142(16) 0.00445(15)
N1 0.0370(9) 0.0347(9) 0.0317(9) -0.0144(7) -0.0117(7) 0.0022(7)
C1 0.0337(10) 0.0309(9) 0.0323(9) -0.0090(8) -0.0141(8) 0.0019(8)
S1 0.0453(3) 0.0470(3) 0.0339(3) -0.0215(2) -0.0078(2) -0.0046(2)
N2 0.0385(9) 0.0365(9) 0.0331(9) -0.0168(7) -0.0117(8) 0.0011(7)
C2 0.0341(10) 0.0309(9) 0.0305(9) -0.0094(8) -0.0143(8) 0.0005(8)
S2 0.0359(3) 0.0374(3) 0.0297(3) -0.0155(2) -0.0096(2) 0.0014(2)
N11 0.0453(10) 0.0335(8) 0.0362(9) -0.0136(7) -0.0219(8) 0.0054(7)
C11 0.0559(13) 0.0375(10) 0.0468(12) -0.0179(9) -0.0292(11) 0.0061(9)
C12 0.0651(15) 0.0334(10) 0.0548(13) -0.0149(10) -0.0359(12) 0.0078(10)
C13 0.0560(14) 0.0391(11) 0.0455(12) -0.0107(9) -0.0294(11) 0.0044(10)
C14 0.0575(14) 0.0403(11) 0.0457(12) -0.0151(9) -0.0316(11) 0.0034(10)
C15 0.0498(12) 0.0358(10) 0.0400(11) -0.0151(8) -0.0232(10) 0.0045(9)
O11 0.0872(14) 0.0400(9) 0.0746(13) -0.0109(9) -0.0599(12) 0.0081(9)
C16 0.105(3) 0.0405(13) 0.102(2) -0.0099(14) -0.077(2) 0.0100(14)
N21 0.0354(9) 0.0363(8) 0.0307(8) -0.0098(7) -0.0161(7) 0.0042(7)
C21 0.0334(10) 0.0390(10) 0.0355(10) -0.0105(8) -0.0139(9) 0.0016(8)
C22 0.0343(11) 0.0395(10) 0.0497(12) -0.0122(9) -0.0209(10) 0.0031(8)
C23 0.0469(12) 0.0321(10) 0.0459(12) -0.0094(9) -0.0287(10) -0.0004(9)
C24 0.0480(12) 0.0387(10) 0.0337(10) -0.0084(8) -0.0206(9) 0.0003(9)
C25 0.0409(11) 0.0397(10) 0.0323(9) -0.0131(8) -0.0163(9) 0.0047(8)
O21 0.0518(10) 0.0429(9) 0.0533(10) -0.0039(7) -0.0328(8) 0.0036(7)
C26 0.0694(16) 0.0386(11) 0.0506(13) -0.0072(10) -0.0362(13) 0.0022(11)

loop_
_atom_type_symbol
_atom_type_description
_atom_type_scat_dispersion_real
_atom_type_scat_dispersion_imag
_atom_type_scat_source
C C 0.0033 0.0016 'International Tables Vol C Tables 4.2.6.8 and 6.1.1.4'
H H 0.0000 0.0000 'International Tables Vol C Tables 4.2.6.8 and 6.1.1.4'
N N 0.0061 0.0033 'International Tables Vol C Tables 4.2.6.8 and 6.1.1.4'
O O 0.0106 0.0060 'International Tables Vol C Tables 4.2.6.8 and 6.1.1.4'
S S 0.1246 0.1234 'International Tables Vol C Tables 4.2.6.8 and 6.1.1.4'
Co Co 0.3494 0.9721 'International Tables Vol C Tables 4.2.6.8 and 6.1.1.4'

loop_
_geom_angle_atom_site_label_1
_geom_angle_atom_site_label_2
_geom_angle_atom_site_label_3
_geom_angle
_geom_angle_site_symmetry_1
_geom_angle_site_symmetry_3
N2 Co1 N2 180.0 . 2_566
N2 Co1 N11 90.56(7) . .
N2 Co1 N11 89.44(7) 2_566 .
N2 Co1 N11 89.44(7) . 2_566
N2 Co1 N11 90.56(7) 2_566 2_566
N11 Co1 N11 180.00(8) . 2_566
N2 Co1 S1 84.98(5) . 2_566
N2 Co1 S1 95.02(5) 2_566 2_566
N11 Co1 S1 90.40(5) . 2_566
N11 Co1 S1 89.60(5) 2_566 2_566
N2 Co1 S1 95.02(5) . .
N2 Co1 S1 84.98(5) 2_566 .
N11 Co1 S1 89.60(5) . .
N11 Co1 S1 90.40(5) 2_566 .
S1 Co1 S1 180.00(2) 2_566 .
N1 Co2 N1 180.00(8) . 2_665
N1 Co2 N21 89.33(7) . 2_665
N1 Co2 N21 90.67(7) 2_665 2_665
N1 Co2 N21 90.67(7) . .
N1 Co2 N21 89.33(7) 2_665 .
N21 Co2 N21 180.0 2_665 .
N1 Co2 S2 93.47(5) . .
N1 Co2 S2 86.53(5) 2_665 .
N21 Co2 S2 89.41(5) 2_665 .
N21 Co2 S2 90.59(5) . .
N1 Co2 S2 86.53(5) . 2_665
N1 Co2 S2 93.47(5) 2_665 2_665
N21 Co2 S2 90.59(5) 2_665 2_665
N21 Co2 S2 89.41(5) . 2_665
S2 Co2 S2 180.0 . 2_665
C1 N1 Co2 162.05(16) . .
N1 C1 S1 179.4(2) . .
C1 S1 Co1 98.50(8) . .
C2 N2 Co1 164.13(17) . .
N2 C2 S2 178.36(19) . .
C2 S2 Co2 100.56(7) . .
C11 N11 C15 116.60(17) . .
C11 N11 Co1 121.98(13) . .
C15 N11 Co1 121.40(13) . .
N11 C11 C12 124.1(2) . .
C13 C12 C11 118.1(2) . .
O11 C13 C12 125.1(2) . .
O11 C13 C14 116.2(2) . .
C12 C13 C14 118.69(19) . .
C15 C14 C13 118.80(19) . .
N11 C15 C14 123.66(19) . .
C13 O11 C16 117.5(2) . .
C25 N21 C21 116.96(16) . .
C25 N21 Co2 121.71(13) . .
C21 N21 Co2 120.88(13) . .
N21 C21 C22 123.1(2) . .
C21 C22 C23 119.0(2) . .
O21 C23 C22 116.3(2) . .
O21 C23 C24 124.9(2) . .
C22 C23 C24 118.77(18) . .
C23 C24 C25 118.0(2) . .
N21 C25 C24 124.0(2) . .
C23 O21 C26 118.26(19) . .

loop_
_geom_bond_atom_site_label_1
_geom_bond_atom_site_label_2
_geom_bond_distance
_geom_bond_site_symmetry_2
Co1 N2 2.0797(18) .
Co1 N2 2.0797(18) 2_566
Co1 N11 2.1395(16) .
Co1 N11 2.1395(16) 2_566
Co1 S1 2.5855(6) 2_566
Co1 S1 2.5855(6) .
Co2 N1 2.0434(18) .
Co2 N1 2.0435(18) 2_665
Co2 N21 2.1638(15) 2_665
Co2 N21 2.1638(15) .
Co2 S2 2.5870(6) .
Co2 S2 2.5870(6) 2_665
N1 C1 1.154(3) .
C1 S1 1.638(2) .
N2 C2 1.161(3) .
C2 S2 1.642(2) .
N11 C11 1.331(3) .
N11 C15 1.345(3) .
C11 C12 1.389(3) .
C12 C13 1.385(3) .
C13 O11 1.349(3) .
C13 C14 1.386(3) .
C14 C15 1.375(3) .
O11 C16 1.436(3) .
N21 C25 1.337(3) .
N21 C21 1.345(3) .
C21 C22 1.383(3) .
C22 C23 1.384(3) .
C23 O21 1.349(2) .
C23 C24 1.387(3) .
C24 C25 1.388(3) .
O21 C26 1.430(3) .

loop_
_geom_hbond_atom_site_label_D
_geom_hbond_atom_site_label_H
_geom_hbond_atom_site_label_A
_geom_hbond_distance_DH
_geom_hbond_distance_HA
_geom_hbond_distance_DA
_geom_hbond_angle_DHA
_geom_hbond_site_symmetry_A
C11 H11 S1 0.95 3.02 3.483(2) 111.5 2_566
C14 H14 S2 0.95 2.98 3.719(2) 135.3 1_556
C16 H16B O11 0.98 2.63 3.509(3) 150.1 2_657
C22 H22 S2 0.95 2.96 3.674(2) 133.2 2_565
C26 H26B S2 0.98 2.98 3.589(2) 121.6 1_564
C26 H26B O21 0.98 2.64 3.494(3) 146.3 2_574
C26 H26C S1 0.98 2.83 3.708(3) 149.7 1_554
